data_4072607
loop_
_publ_author_name
'Tsuchiya, Kazuhiro'
'Kondo, Hideo'
'Nagashima, Hideo'

_publ_section_title
;
 Ring Expansion of a Platinacyclopropane to a Platinacyclopentane by
 Double Insertion of Isocyanides into Pt&#x2212;C Bonds
;
_journal_issue 4
_journal_name_full Organometallics
_journal_page_first 1044
_journal_paper_doi 10.1021/om0608713
_journal_volume 26
_journal_year 2007
_chemical_formula_moiety 'C24 H18 N6 Pd '
_chemical_formula_sum 'C24 H18 N6 Pd'
_chemical_formula_weight 496.85
_space_group_IT_number 2
_symmetry_cell_setting triclinic
_symmetry_Int_Tables_number 2
_symmetry_space_group_name_Hall '-P 1'
_symmetry_space_group_name_H-M 'P -1'
_cell_angle_alpha 60.100(9)
_cell_angle_beta 77.100(11)
_cell_angle_gamma 79.420(12)
_cell_formula_units_Z 2
_cell_length_a 7.9700(13)
_cell_length_b 12.2700(19)
_cell_length_c 13.2300(19)
_cell_measurement_reflns_used 3749
_cell_measurement_temperature 123.1
_cell_measurement_theta_max 27.5
_cell_measurement_theta_min 3.1
_cell_volume 1089.3(3)
_computing_cell_refinement CrystalClear
_computing_data_collection CrystalClear
_computing_data_reduction CrystalStructure
_computing_publication_material 'CrystalStructure 3.7.0'
_computing_structure_refinement CRYSTALS
_diffrn_detector_area_resol_mean 7.31
_diffrn_measured_fraction_theta_full 0.959
_diffrn_measured_fraction_theta_max 0.961
_diffrn_measurement_device_type 'Rigaku Saturn'
_diffrn_measurement_method \w
_diffrn_radiation_type 'Mo K\a'
_diffrn_radiation_wavelength 0.71070
_diffrn_reflns_av_R_equivalents 0.028
_diffrn_reflns_limit_h_max 9
_diffrn_reflns_limit_h_min -10
_diffrn_reflns_limit_k_max 15
_diffrn_reflns_limit_k_min -15
_diffrn_reflns_limit_l_max 16
_diffrn_reflns_limit_l_min -17
_diffrn_reflns_number 8897
_diffrn_reflns_theta_full 27.50
_diffrn_reflns_theta_max 27.48
_exptl_absorpt_coefficient_mu 0.876
_exptl_absorpt_correction_T_max 0.932
_exptl_absorpt_correction_T_min 0.862
_exptl_absorpt_correction_type multi-scan
_exptl_absorpt_process_details 'Jacobson, R. (1998) Private communication'
_exptl_crystal_colour green
_exptl_crystal_density_diffrn 1.515
_exptl_crystal_density_method 'not measured'
_exptl_crystal_description prism
_exptl_crystal_F_000 500.00
_exptl_crystal_size_max 0.18
_exptl_crystal_size_mid 0.11
_exptl_crystal_size_min 0.08
_refine_diff_density_max 0.54
_refine_diff_density_min -0.48
_refine_ls_extinction_method none
_refine_ls_goodness_of_fit_ref 1.001
_refine_ls_hydrogen_treatment refall
_refine_ls_number_parameters 298
_refine_ls_number_reflns 4780
_refine_ls_R_factor_gt 0.0260
_refine_ls_shift/su_max 0.0000
_refine_ls_structure_factor_coef Fsqd
_refine_ls_weighting_details 'w = 1/[0.0006Fo^2^ + 1.0450\s(Fo^2^)]/(4Fo^2^)'
_refine_ls_weighting_scheme calc
_refine_ls_wR_factor_ref 0.0768
_reflns_number_gt 4353
_reflns_number_total 4790
_reflns_threshold_expression F^2^>2.0\s(F^2^)
_cod_data_source_file om0608713si20061201_121449.cif
_cod_data_source_block '__complex2'
_cod_original_formula_sum 'C24 H18 N6 Pd '
_cod_database_code 4072607

loop_
_symmetry_equiv_pos_site_id
_symmetry_equiv_pos_as_xyz
1 +X,+Y,+Z
2 -X,-Y,-Z

loop_
_atom_site_label
_atom_site_type_symbol
_atom_site_fract_x
_atom_site_fract_y
_atom_site_fract_z
_atom_site_U_iso_or_equiv
_atom_site_adp_type
_atom_site_occupancy
_atom_site_symmetry_multiplicity
_atom_site_calc_flag
_atom_site_refinement_flags
Pd(1) Pd 0.62550(2) 0.192660(10) 0.261240(10) 0.01128(4) Uani 1.00 1 d .
N(1) N 0.5944(2) 0.18706(17) 0.02983(14) 0.0142(4) Uani 1.00 1 d .
N(2) N 0.3227(2) 0.39828(17) 0.25956(14) 0.0144(4) Uani 1.00 1 d .
N(3) N 1.1219(2) 0.2060(2) 0.17975(19) 0.0286(5) Uani 1.00 1 d .
N(4) N 0.8802(3) -0.1423(2) 0.4268(2) 0.0353(6) Uani 1.00 1 d .
N(5) N 0.8263(2) 0.3705(2) 0.37081(18) 0.0254(5) Uani 1.00 1 d .
N(6) N 0.5866(2) 0.0166(2) 0.60176(17) 0.0265(5) Uani 1.00 1 d .
C(1) C 0.6086(2) 0.1862(2) 0.11455(18) 0.0142(4) Uani 1.00 1 d .
C(2) C 0.5654(2) 0.1937(2) -0.07416(17) 0.0130(4) Uani 1.00 1 d .
C(3) C 0.4517(2) 0.2932(2) -0.14002(17) 0.0129(4) Uani 1.00 1 d .
C(4) C 0.4203(2) 0.2979(2) -0.24161(18) 0.0162(4) Uani 1.00 1 d .
C(5) C 0.4984(2) 0.2059(2) -0.27320(19) 0.0191(5) Uani 1.00 1 d .
C(6) C 0.6117(2) 0.1088(2) -0.20519(19) 0.0182(5) Uani 1.00 1 d .
C(7) C 0.6490(2) 0.1019(2) -0.10458(18) 0.0146(4) Uani 1.00 1 d .
C(8) C 0.3648(2) 0.3883(2) -0.10114(19) 0.0180(5) Uani 1.00 1 d .
C(9) C 0.7748(2) 0.0001(2) -0.0322(2) 0.0208(5) Uani 1.00 1 d .
C(10) C 0.4203(2) 0.3167(2) 0.26025(18) 0.0148(4) Uani 1.00 1 d .
C(11) C 0.2148(2) 0.50258(19) 0.25841(18) 0.0137(4) Uani 1.00 1 d .
C(12) C 0.2057(2) 0.5274(2) 0.35197(18) 0.0148(4) Uani 1.00 1 d .
C(13) C 0.1012(2) 0.6331(2) 0.3476(2) 0.0192(5) Uani 1.00 1 d .
C(14) C 0.0111(2) 0.7094(2) 0.2537(2) 0.0190(5) Uani 1.00 1 d .
C(15) C 0.0247(2) 0.6822(2) 0.1620(2) 0.0170(5) Uani 1.00 1 d .
C(16) C 0.1258(2) 0.5777(2) 0.16269(18) 0.0143(4) Uani 1.00 1 d .
C(17) C 0.3069(3) 0.4442(2) 0.45147(19) 0.0216(5) Uani 1.00 1 d .
C(18) C 0.1423(3) 0.5457(2) 0.0645(2) 0.0205(5) Uani 1.00 1 d .
C(19) C 0.8545(2) 0.1009(2) 0.32827(18) 0.0142(4) Uani 1.00 1 d .
C(20) C 0.7483(2) 0.16201(19) 0.39631(17) 0.0134(4) Uani 1.00 1 d .
C(21) C 1.0042(2) 0.1601(2) 0.24643(19) 0.0183(5) Uani 1.00 1 d .
C(22) C 0.8700(3) -0.0344(2) 0.3825(2) 0.0206(5) Uani 1.00 1 d .
C(23) C 0.7952(2) 0.2770(2) 0.38220(18) 0.0161(5) Uani 1.00 1 d .
C(24) C 0.6592(2) 0.0806(2) 0.51193(18) 0.0170(5) Uani 1.00 1 d .
H(1) H 0.3453 0.3645 -0.2898 0.019 Uiso 1.00 1 c R
H(2) H 0.4744 0.2094 -0.3420 0.024 Uiso 1.00 1 c R
H(3) H 0.6636 0.0467 -0.2281 0.024 Uiso 1.00 1 c R
H(4) H 0.2922 0.3475 -0.0275 0.021 Uiso 1.00 1 c R
H(5) H 0.4499 0.4272 -0.0929 0.021 Uiso 1.00 1 c R
H(6) H 0.2973 0.4507 -0.1585 0.021 Uiso 1.00 1 c R
H(7) H 0.7143 -0.0554 0.0420 0.026 Uiso 1.00 1 c R
H(8) H 0.8311 -0.0459 -0.0724 0.026 Uiso 1.00 1 c R
H(9) H 0.8582 0.0371 -0.0204 0.026 Uiso 1.00 1 c R
H(10) H 0.0910 0.6533 0.4095 0.025 Uiso 1.00 1 c R
H(11) H -0.0604 0.7812 0.2520 0.023 Uiso 1.00 1 c R
H(12) H -0.0367 0.7362 0.0979 0.020 Uiso 1.00 1 c R
H(13) H 0.2726 0.3608 0.4897 0.025 Uiso 1.00 1 c R
H(14) H 0.4267 0.4436 0.4212 0.025 Uiso 1.00 1 c R
H(15) H 0.2851 0.4753 0.5065 0.025 Uiso 1.00 1 c R
H(16) H 0.0731 0.6064 0.0076 0.026 Uiso 1.00 1 c R
H(17) H 0.2596 0.5463 0.0283 0.026 Uiso 1.00 1 c R
H(18) H 0.1045 0.4643 0.0959 0.026 Uiso 1.00 1 c R

loop_
_atom_site_aniso_label
_atom_site_aniso_U_11
_atom_site_aniso_U_22
_atom_site_aniso_U_33
_atom_site_aniso_U_12
_atom_site_aniso_U_13
_atom_site_aniso_U_23
Pd(1) 0.01486(10) 0.01077(9) 0.00878(9) 0.00137(6) -0.00375(6) -0.00513(6)
N(1) 0.0162(8) 0.0157(8) 0.0115(8) -0.0044(6) -0.0009(6) -0.0065(6)
N(2) 0.0141(8) 0.0135(8) 0.0140(8) -0.0025(6) -0.0014(6) -0.0053(6)
N(3) 0.0227(10) 0.0298(11) 0.0288(11) -0.0014(9) 0.0023(9) -0.0134(9)
N(4) 0.0492(14) 0.0171(11) 0.0352(12) 0.0055(9) -0.0047(11) -0.0127(9)
N(5) 0.0323(11) 0.0210(10) 0.0256(10) -0.0026(8) -0.0073(8) -0.0121(8)
N(6) 0.0440(13) 0.0231(10) 0.0157(9) -0.0113(9) -0.0002(9) -0.0108(8)
C(1) 0.0143(9) 0.0147(9) 0.0127(9) -0.0004(7) -0.0024(7) -0.0060(7)
C(2) 0.0139(9) 0.0167(9) 0.0094(8) -0.0036(7) -0.0009(7) -0.0067(7)
C(3) 0.0122(9) 0.0146(9) 0.0109(9) -0.0036(7) 0.0019(7) -0.0060(7)
C(4) 0.0140(9) 0.0200(10) 0.0133(9) -0.0004(7) -0.0045(8) -0.0062(8)
C(5) 0.0199(10) 0.0271(11) 0.0135(9) -0.0019(8) -0.0051(8) -0.0113(8)
C(6) 0.0205(10) 0.0223(11) 0.0175(10) -0.0002(8) -0.0029(8) -0.0144(8)
C(7) 0.0133(9) 0.0169(10) 0.0154(9) -0.0013(7) -0.0036(7) -0.0085(7)
C(8) 0.0204(10) 0.0144(10) 0.0182(10) 0.0008(8) -0.0015(8) -0.0083(8)
C(9) 0.0183(10) 0.0235(11) 0.0214(11) 0.0029(8) -0.0073(9) -0.0112(9)
C(10) 0.0172(9) 0.0152(9) 0.0124(9) -0.0010(7) -0.0040(8) -0.0063(7)
C(11) 0.0116(9) 0.0107(9) 0.0182(9) -0.0008(7) -0.0014(7) -0.0067(7)
C(12) 0.0137(9) 0.0155(9) 0.0144(9) -0.0029(7) -0.0010(7) -0.0065(8)
C(13) 0.0196(10) 0.0223(11) 0.0198(10) -0.0031(8) 0.0004(8) -0.0139(9)
C(14) 0.0175(10) 0.0154(10) 0.0252(11) 0.0010(8) -0.0015(8) -0.0120(9)
C(15) 0.0130(9) 0.0155(10) 0.0218(10) 0.0007(7) -0.0064(8) -0.0076(8)
C(16) 0.0139(9) 0.0138(9) 0.0153(9) -0.0034(7) -0.0028(7) -0.0060(7)
C(17) 0.0244(11) 0.0224(11) 0.0157(10) 0.0019(9) -0.0070(9) -0.0072(8)
C(18) 0.0279(11) 0.0171(10) 0.0197(10) 0.0009(8) -0.0106(9) -0.0095(8)
C(19) 0.0160(9) 0.0135(9) 0.0129(9) 0.0019(7) -0.0043(7) -0.0064(7)
C(20) 0.0170(9) 0.0129(9) 0.0105(9) 0.0009(7) -0.0040(7) -0.0056(7)
C(21) 0.0217(11) 0.0166(10) 0.0178(10) 0.0047(8) -0.0070(9) -0.0096(8)
C(22) 0.0245(11) 0.0199(11) 0.0173(10) 0.0042(8) -0.0033(9) -0.0107(8)
C(23) 0.0200(10) 0.0170(10) 0.0121(9) -0.0001(8) -0.0057(8) -0.0067(7)
C(24) 0.0259(11) 0.0156(10) 0.0133(10) 0.0002(8) -0.0048(8) -0.0097(8)

loop_
_atom_type_symbol
_atom_type_description
_atom_type_scat_dispersion_real
_atom_type_scat_dispersion_imag
_atom_type_scat_source
C C 0.003 0.002
;
International Tables for Crystallography
(1992, Vol. C, Tables 4.2.6.8 and 6.1.1.4)
;
H H 0.000 0.000
;
International Tables for Crystallography
(1992, Vol. C, Table 6.1.1.4)
;
N N 0.006 0.003
;
International Tables for Crystallography
(1992, Vol. C, Tables 4.2.6.8 and 6.1.1.4)
;
Pd Pd -0.999 1.007
;
International Tables for Crystallography
(1992, Vol. C, Tables 4.2.6.8 and 6.1.1.4)
;

loop_
_geom_angle_atom_site_label_1
_geom_angle_atom_site_label_2
_geom_angle_atom_site_label_3
_geom_angle
C(1) Pd(1) C(10) 99.22(9)
C(1) Pd(1) C(19) 112.94(9)
C(1) Pd(1) C(20) 154.50(8)
C(10) Pd(1) C(19) 146.51(11)
C(10) Pd(1) C(20) 105.42(10)
C(19) Pd(1) C(20) 41.72(9)
C(1) N(1) C(2) 175.7(2)
C(10) N(2) C(11) 175.4(2)
Pd(1) C(1) N(1) 177.12(18)
N(1) C(2) C(3) 117.1(2)
N(1) C(2) C(7) 118.68(17)
C(3) C(2) C(7) 124.3(2)
C(2) C(3) C(4) 116.9(2)
C(2) C(3) C(8) 121.3(2)
C(4) C(3) C(8) 121.74(18)
C(3) C(4) C(5) 120.38(19)
C(4) C(5) C(6) 120.8(2)
C(5) C(6) C(7) 120.7(2)
C(2) C(7) C(6) 116.95(18)
C(2) C(7) C(9) 121.6(2)
C(6) C(7) C(9) 121.4(2)
Pd(1) C(10) N(2) 168.9(2)
N(2) C(11) C(12) 117.96(18)
N(2) C(11) C(16) 118.3(2)
C(12) C(11) C(16) 123.7(2)
C(11) C(12) C(13) 117.0(2)
C(11) C(12) C(17) 121.2(2)
C(13) C(12) C(17) 121.8(2)
C(12) C(13) C(14) 120.5(2)
C(13) C(14) C(15) 120.7(2)
C(14) C(15) C(16) 120.9(2)
C(11) C(16) C(15) 117.1(2)
C(11) C(16) C(18) 120.9(2)
C(15) C(16) C(18) 122.0(2)
Pd(1) C(19) C(20) 68.36(11)
Pd(1) C(19) C(21) 111.85(12)
Pd(1) C(19) C(22) 116.29(18)
C(20) C(19) C(21) 118.7(2)
C(20) C(19) C(22) 118.55(17)
C(21) C(19) C(22) 114.69(19)
Pd(1) C(20) C(19) 69.92(13)
Pd(1) C(20) C(23) 112.36(12)
Pd(1) C(20) C(24) 112.78(18)
C(19) C(20) C(23) 120.50(17)
C(19) C(20) C(24) 117.22(19)
C(23) C(20) C(24) 115.2(2)
N(3) C(21) C(19) 178.3(3)
N(4) C(22) C(19) 179.0(2)
N(5) C(23) C(20) 177.4(2)
N(6) C(24) C(20) 178.6(3)
C(3) C(4) H(1) 119.9
C(5) C(4) H(1) 119.7
C(4) C(5) H(2) 119.6
C(6) C(5) H(2) 119.7
C(5) C(6) H(3) 119.5
C(7) C(6) H(3) 119.8
C(3) C(8) H(4) 109.6
C(3) C(8) H(5) 109.4
C(3) C(8) H(6) 109.4
H(4) C(8) H(5) 109.5
H(4) C(8) H(6) 109.5
H(5) C(8) H(6) 109.5
C(7) C(9) H(7) 109.3
C(7) C(9) H(8) 109.6
C(7) C(9) H(9) 109.5
H(7) C(9) H(8) 109.5
H(7) C(9) H(9) 109.5
H(8) C(9) H(9) 109.5
C(12) C(13) H(10) 119.8
C(14) C(13) H(10) 119.7
C(13) C(14) H(11) 119.7
C(15) C(14) H(11) 119.6
C(14) C(15) H(12) 119.5
C(16) C(15) H(12) 119.6
C(12) C(17) H(13) 109.3
C(12) C(17) H(14) 109.5
C(12) C(17) H(15) 109.5
H(13) C(17) H(14) 109.5
H(13) C(17) H(15) 109.5
H(14) C(17) H(15) 109.5
C(16) C(18) H(16) 109.4
C(16) C(18) H(17) 109.6
C(16) C(18) H(18) 109.5
H(16) C(18) H(17) 109.5
H(16) C(18) H(18) 109.5
H(17) C(18) H(18) 109.5

loop_
_geom_bond_atom_site_label_1
_geom_bond_atom_site_label_2
_geom_bond_distance
Pd(1) C(1) 2.016(2)
Pd(1) C(10) 2.017(2)
Pd(1) C(19) 2.088(2)
Pd(1) C(20) 2.066(2)
N(1) C(1) 1.146(3)
N(1) C(2) 1.406(3)
N(2) C(10) 1.147(2)
N(2) C(11) 1.400(2)
N(3) C(21) 1.142(2)
N(4) C(22) 1.145(3)
N(5) C(23) 1.147(3)
N(6) C(24) 1.137(2)
C(2) C(3) 1.398(2)
C(2) C(7) 1.390(3)
C(3) C(4) 1.392(3)
C(3) C(8) 1.500(3)
C(4) C(5) 1.391(4)
C(5) C(6) 1.394(2)
C(6) C(7) 1.387(3)
C(7) C(9) 1.503(2)
C(11) C(12) 1.399(4)
C(11) C(16) 1.398(2)
C(12) C(13) 1.389(3)
C(12) C(17) 1.502(3)
C(13) C(14) 1.389(3)
C(14) C(15) 1.388(4)
C(15) C(16) 1.380(3)
C(16) C(18) 1.507(4)
C(19) C(20) 1.479(3)
C(19) C(21) 1.442(2)
C(19) C(22) 1.437(3)
C(20) C(23) 1.437(3)
C(20) C(24) 1.447(2)
C(4) H(1) 0.950
C(5) H(2) 0.950
C(6) H(3) 0.950
C(8) H(4) 0.950
C(8) H(5) 0.950
C(8) H(6) 0.950
C(9) H(7) 0.950
C(9) H(8) 0.950
C(9) H(9) 0.950
C(13) H(10) 0.950
C(14) H(11) 0.950
C(15) H(12) 0.950
C(17) H(13) 0.950
C(17) H(14) 0.950
C(17) H(15) 0.950
C(18) H(16) 0.950
C(18) H(17) 0.950
C(18) H(18) 0.950

loop_
_geom_contact_atom_site_label_1
_geom_contact_atom_site_label_2
_geom_contact_distance
_geom_contact_site_symmetry_2
Pd(1) N(6) 2.884(2) 65602
N(1) C(15) 3.539(2) 66502
N(1) C(16) 3.506(2) 66502
N(2) C(8) 3.471(2) 66502
N(3) C(8) 3.557(2) 65501
N(3) C(10) 3.520(4) 65501
N(4) C(13) 3.473(4) 64501
N(4) C(14) 3.469(4) 64501
N(5) C(11) 3.437(3) 65501
N(5) C(16) 3.473(2) 65501
N(6) Pd(1) 2.884(2) 65602
N(6) N(6) 3.504(4) 65602
N(6) C(1) 3.493(2) 65602
N(6) C(5) 3.368(4) 55601
N(6) C(6) 3.322(4) 55601
N(6) C(10) 3.557(3) 65602
N(6) C(22) 3.570(3) 65602
N(6) C(24) 3.389(4) 65602
C(1) N(6) 3.493(2) 65602
C(1) C(18) 3.592(3) 66502
C(2) C(9) 3.509(3) 65502
C(2) C(15) 3.565(3) 66502
C(3) C(11) 3.532(3) 66502
C(3) C(12) 3.578(2) 66502
C(4) C(12) 3.590(3) 66502
C(4) C(14) 3.497(3) 56502
C(4) C(15) 3.466(2) 56502
C(5) N(6) 3.368(4) 55401
C(6) N(6) 3.322(4) 55401
C(7) C(7) 3.449(2) 65502
C(7) C(9) 3.580(3) 65502
C(7) C(14) 3.458(3) 66502
C(8) N(2) 3.471(2) 66502
C(8) N(3) 3.557(2) 45501
C(9) C(2) 3.509(3) 65502
C(9) C(7) 3.580(3) 65502
C(10) N(3) 3.520(4) 45501
C(10) N(6) 3.557(3) 65602
C(11) N(5) 3.437(3) 45501
C(11) C(3) 3.532(3) 66502
C(12) C(3) 3.578(2) 66502
C(12) C(4) 3.590(3) 66502
C(13) N(4) 3.473(4) 46501
C(14) N(4) 3.469(4) 46501
C(14) C(4) 3.497(3) 56502
C(14) C(7) 3.458(3) 66502
C(15) N(1) 3.539(2) 66502
C(15) C(2) 3.565(3) 66502
C(15) C(4) 3.466(2) 56502
C(16) N(1) 3.506(2) 66502
C(16) N(5) 3.473(2) 45501
C(18) C(1) 3.592(3) 66502
C(22) N(6) 3.570(3) 65602
C(24) N(6) 3.389(4) 65602
N(1) H(3) 3.404 65502
N(1) H(17) 3.338 66502
N(2) H(5) 2.769 66502
N(2) H(6) 3.490 66502
N(3) H(3) 3.084 75502
N(3) H(4) 2.614 65501
N(3) H(8) 2.879 75502
N(3) H(12) 3.578 66502
N(3) H(16) 2.928 66502
N(3) H(18) 2.774 65501
N(4) H(10) 2.832 64501
N(4) H(11) 2.822 64501
N(4) H(13) 2.744 65602
N(5) H(1) 3.023 66502
N(5) H(6) 2.824 66502
N(5) H(10) 2.985 66602
N(5) H(15) 2.968 66602
N(5) H(18) 3.554 65501
N(6) H(2) 2.763 55601
N(6) H(3) 2.666 55601
C(1) H(3) 3.415 65502
C(1) H(16) 3.459 66502
C(1) H(17) 3.106 66502
C(2) H(7) 2.877 65502
C(2) H(8) 3.592 65502
C(3) H(7) 2.970 65502
C(3) H(12) 3.285 56502
C(3) H(14) 3.573 66502
C(4) H(7) 3.009 65502
C(4) H(11) 3.244 56502
C(4) H(12) 3.196 56502
C(4) H(14) 3.131 66502
C(4) H(15) 3.242 55401
C(5) H(7) 2.974 65502
C(5) H(11) 3.420 56502
C(5) H(13) 3.466 55401
C(5) H(15) 3.585 55401
C(6) H(7) 2.924 65502
C(7) H(7) 2.909 65502
C(7) H(11) 3.563 66502
C(8) H(12) 3.244 56502
C(8) H(16) 3.433 56502
C(9) H(9) 3.058 75502
C(9) H(11) 3.514 66502
C(9) H(12) 3.085 64501
C(10) H(5) 3.014 66502
C(10) H(6) 3.493 66502
C(11) H(5) 3.005 66502
C(12) H(10) 3.476 56602
C(13) H(13) 3.276 56602
C(13) H(15) 3.356 56602
C(14) H(1) 3.004 56502
C(14) H(9) 3.235 66502
C(14) H(13) 3.429 56602
C(14) H(15) 3.496 56602
C(15) H(1) 3.051 56502
C(15) H(4) 3.559 56502
C(15) H(6) 3.303 56502
C(15) H(7) 3.569 46501
C(15) H(9) 3.195 66502
C(16) H(5) 3.298 66502
C(16) H(6) 3.468 56502
C(17) H(1) 3.129 55601
C(17) H(1) 3.537 66502
C(17) H(2) 3.149 55601
C(17) H(10) 3.386 56602
C(18) H(4) 3.522 56502
C(18) H(5) 3.447 66502
C(18) H(6) 3.446 56502
C(18) H(16) 3.320 56502
C(18) H(18) 3.256 56502
C(21) H(3) 3.371 75502
C(21) H(8) 3.190 75502
C(21) H(16) 3.249 66502
C(21) H(18) 3.393 65501
C(22) H(11) 3.378 64501
C(23) H(6) 3.268 66502
C(23) H(10) 3.592 66602
C(24) H(2) 3.053 55601
C(24) H(3) 3.259 55601
H(1) N(5) 3.023 66502
H(1) C(14) 3.004 56502
H(1) C(15) 3.051 56502
H(1) C(17) 3.129 55401
H(1) C(17) 3.537 66502
H(1) H(7) 3.596 65502
H(1) H(11) 2.949 56502
H(1) H(12) 3.036 56502
H(1) H(13) 3.123 55401
H(1) H(14) 3.378 55401
H(1) H(14) 2.819 66502
H(1) H(15) 2.455 55401
H(2) N(6) 2.763 55401
H(2) C(17) 3.149 55401
H(2) C(24) 3.053 55401
H(2) H(7) 3.534 65502
H(2) H(11) 3.250 56502
H(2) H(13) 2.716 55401
H(2) H(14) 3.062 55401
H(2) H(15) 3.156 55401
H(3) N(1) 3.404 65502
H(3) N(3) 3.084 75502
H(3) N(6) 2.666 55401
H(3) C(1) 3.415 65502
H(3) C(21) 3.371 75502
H(3) C(24) 3.259 55401
H(3) H(7) 3.461 65502
H(4) N(3) 2.614 45501
H(4) C(15) 3.559 56502
H(4) C(18) 3.522 56502
H(4) H(8) 3.505 65502
H(4) H(12) 2.939 56502
H(4) H(16) 2.840 56502
H(4) H(18) 3.558 56502
H(5) N(2) 2.769 66502
H(5) C(10) 3.014 66502
H(5) C(11) 3.005 66502
H(5) C(16) 3.298 66502
H(5) C(18) 3.447 66502
H(5) H(17) 2.764 66502
H(6) N(2) 3.490 66502
H(6) N(5) 2.824 66502
H(6) C(10) 3.493 66502
H(6) C(15) 3.303 56502
H(6) C(16) 3.468 56502
H(6) C(18) 3.446 56502
H(6) C(23) 3.268 66502
H(6) H(12) 3.064 56502
H(6) H(14) 3.427 66502
H(6) H(16) 3.150 56502
H(6) H(18) 3.237 56502
H(7) C(2) 2.877 65502
H(7) C(3) 2.970 65502
H(7) C(4) 3.009 65502
H(7) C(5) 2.974 65502
H(7) C(6) 2.924 65502
H(7) C(7) 2.909 65502
H(7) C(15) 3.569 64501
H(7) H(1) 3.596 65502
H(7) H(2) 3.534 65502
H(7) H(3) 3.461 65502
H(7) H(9) 3.394 75502
H(7) H(11) 3.212 64501
H(7) H(12) 2.816 64501
H(8) N(3) 2.879 75502
H(8) C(2) 3.592 65502
H(8) C(21) 3.190 75502
H(8) H(4) 3.505 65502
H(8) H(9) 3.039 75502
H(8) H(11) 3.475 66502
H(8) H(12) 2.712 64501
H(9) C(9) 3.058 75502
H(9) C(14) 3.235 66502
H(9) C(15) 3.195 66502
H(9) H(7) 3.394 75502
H(9) H(8) 3.039 75502
H(9) H(9) 2.351 75502
H(9) H(11) 3.504 64501
H(9) H(11) 3.043 66502
H(9) H(12) 3.236 64501
H(9) H(12) 2.961 66502
H(10) N(4) 2.832 46501
H(10) N(5) 2.985 66602
H(10) C(12) 3.476 56602
H(10) C(17) 3.386 56602
H(10) C(23) 3.592 66602
H(10) H(13) 2.904 56602
H(10) H(15) 3.348 56602
H(11) N(4) 2.822 46501
H(11) C(4) 3.244 56502
H(11) C(5) 3.420 56502
H(11) C(7) 3.563 66502
H(11) C(9) 3.514 66502
H(11) C(22) 3.378 46501
H(11) H(1) 2.949 56502
H(11) H(2) 3.250 56502
H(11) H(7) 3.212 46501
H(11) H(8) 3.475 66502
H(11) H(9) 3.504 46501
H(11) H(9) 3.043 66502
H(11) H(13) 3.185 56602
H(11) H(15) 3.579 56602
H(12) N(3) 3.578 66502
H(12) C(3) 3.285 56502
H(12) C(4) 3.196 56502
H(12) C(8) 3.244 56502
H(12) C(9) 3.085 46501
H(12) H(1) 3.036 56502
H(12) H(4) 2.939 56502
H(12) H(6) 3.064 56502
H(12) H(7) 2.816 46501
H(12) H(8) 2.712 46501
H(12) H(9) 3.236 46501
H(12) H(9) 2.961 66502
H(13) N(4) 2.744 65602
H(13) C(5) 3.466 55601
H(13) C(13) 3.276 56602
H(13) C(14) 3.429 56602
H(13) H(1) 3.123 55601
H(13) H(2) 2.716 55601
H(13) H(10) 2.904 56602
H(13) H(11) 3.185 56602
H(14) C(3) 3.573 66502
H(14) C(4) 3.131 66502
H(14) H(1) 3.378 55601
H(14) H(1) 2.819 66502
H(14) H(2) 3.062 55601
H(14) H(6) 3.427 66502
H(14) H(14) 3.491 66602
H(14) H(15) 3.155 66602
H(15) N(5) 2.968 66602
H(15) C(4) 3.242 55601
H(15) C(5) 3.585 55601
H(15) C(13) 3.356 56602
H(15) C(14) 3.496 56602
H(15) H(1) 2.455 55601
H(15) H(2) 3.156 55601
H(15) H(10) 3.348 56602
H(15) H(11) 3.579 56602
H(15) H(14) 3.155 66602
H(15) H(15) 3.540 66602
H(16) N(3) 2.928 66502
H(16) C(1) 3.459 66502
H(16) C(8) 3.433 56502
H(16) C(18) 3.320 56502
H(16) C(21) 3.249 66502
H(16) H(4) 2.840 56502
H(16) H(6) 3.150 56502
H(16) H(16) 3.155 56502
H(16) H(18) 2.670 56502
H(17) N(1) 3.338 66502
H(17) C(1) 3.106 66502
H(17) H(5) 2.764 66502
H(18) N(3) 2.774 45501
H(18) N(5) 3.554 45501
H(18) C(18) 3.256 56502
H(18) C(21) 3.393 45501
H(18) H(4) 3.558 56502
H(18) H(6) 3.237 56502
H(18) H(16) 2.670 56502
H(18) H(18) 3.018 56502

loop_
_geom_torsion_atom_site_label_1
_geom_torsion_atom_site_label_2
_geom_torsion_atom_site_label_3
_geom_torsion_atom_site_label_4
_geom_torsion
C(1) Pd(1) C(10) N(2) -122.9(9)
C(10) Pd(1) C(1) N(1) 16(3)
C(1) Pd(1) C(19) C(20) 176.47(11)
C(1) Pd(1) C(19) C(21) 63.1(2)
C(1) Pd(1) C(19) C(22) -71.35(19)
C(19) Pd(1) C(1) N(1) -154(3)
C(1) Pd(1) C(20) C(19) -7.6(2)
C(1) Pd(1) C(20) C(23) 108.2(2)
C(1) Pd(1) C(20) C(24) -119.6(2)
C(20) Pd(1) C(1) N(1) -149(3)
C(10) Pd(1) C(19) C(20) 13.78(18)
C(10) Pd(1) C(19) C(21) -99.6(2)
C(10) Pd(1) C(19) C(22) 126.0(2)
C(19) Pd(1) C(10) N(2) 41.0(9)
C(10) Pd(1) C(20) C(19) -172.16(11)
C(10) Pd(1) C(20) C(23) -56.44(15)
C(10) Pd(1) C(20) C(24) 75.83(17)
C(20) Pd(1) C(10) N(2) 50.5(9)
C(19) Pd(1) C(20) C(23) 115.72(18)
C(19) Pd(1) C(20) C(24) -112.0(2)
C(20) Pd(1) C(19) C(21) -113.4(2)
C(20) Pd(1) C(19) C(22) 112.2(2)
C(1) N(1) C(2) C(3) 21(2)
C(1) N(1) C(2) C(7) -159(2)
C(2) N(1) C(1) Pd(1) -22(6)
C(10) N(2) C(11) C(12) -61(2)
C(10) N(2) C(11) C(16) 117(2)
C(11) N(2) C(10) Pd(1) 1(2)
N(1) C(2) C(3) C(4) -178.65(18)
N(1) C(2) C(3) C(8) 0.0(2)
N(1) C(2) C(7) C(6) 177.46(18)
N(1) C(2) C(7) C(9) -2.8(2)
C(3) C(2) C(7) C(6) -2.0(3)
C(3) C(2) C(7) C(9) 177.74(19)
C(7) C(2) C(3) C(4) 0.8(3)
C(7) C(2) C(3) C(8) 179.46(19)
C(2) C(3) C(4) C(5) 0.8(3)
C(8) C(3) C(4) C(5) -177.85(19)
C(3) C(4) C(5) C(6) -1.2(3)
C(4) C(5) C(6) C(7) -0.1(2)
C(5) C(6) C(7) C(2) 1.6(3)
C(5) C(6) C(7) C(9) -178.1(2)
N(2) C(11) C(12) C(13) 178.46(18)
N(2) C(11) C(12) C(17) -0.7(3)
N(2) C(11) C(16) C(15) -177.99(18)
N(2) C(11) C(16) C(18) 1.4(3)
C(12) C(11) C(16) C(15) 0.3(3)
C(12) C(11) C(16) C(18) 179.7(2)
C(16) C(11) C(12) C(13) 0.1(2)
C(16) C(11) C(12) C(17) -179.0(2)
C(11) C(12) C(13) C(14) -0.0(2)
C(17) C(12) C(13) C(14) 179.1(2)
C(12) C(13) C(14) C(15) -0.5(3)
C(13) C(14) C(15) C(16) 1.0(3)
C(14) C(15) C(16) C(11) -0.9(3)
C(14) C(15) C(16) C(18) 179.8(2)
Pd(1) C(19) C(20) C(23) -104.76(18)
Pd(1) C(19) C(20) C(24) 106.0(2)
Pd(1) C(19) C(21) N(3) -67(7)
Pd(1) C(19) C(22) N(4) -55(20)
C(20) C(19) C(21) N(3) -144(7)
C(21) C(19) C(20) Pd(1) 103.85(18)
C(21) C(19) C(20) C(23) -0.9(3)
C(21) C(19) C(20) C(24) -150.2(2)
C(20) C(19) C(22) N(4) 23(20)
C(22) C(19) C(20) Pd(1) -109.1(2)
C(22) C(19) C(20) C(23) 146.2(2)
C(22) C(19) C(20) C(24) -3.1(3)
C(21) C(19) C(22) N(4) 172(15)
C(22) C(19) C(21) N(3) 68(7)
Pd(1) C(20) C(23) N(5) 57(5)
Pd(1) C(20) C(24) N(6) -3(7)
C(19) C(20) C(23) N(5) 136(5)
C(19) C(20) C(24) N(6) -81(10)
C(23) C(20) C(24) N(6) 128(10)
C(24) C(20) C(23) N(5) -74(5)
